data_7016063
loop_
_publ_author_name
'Swartz Ii, Douglas L.'
'Staples, Richard J.'
'Odom, Aaron L.'

_publ_section_title
;
 Synthesis and hydroamination catalysis with 3-aryl substituted
 pyrrolyl and dipyrrolylmethane titanium(iv) complexes.
;
_journal_issue 30
_journal_name_full 'Dalton transactions (Cambridge, England : 2003)'
_journal_page_first 7762
_journal_page_last 7768
_journal_paper_doi 10.1039/c1dt10127g
_journal_volume 40
_journal_year 2011
_chemical_formula_sum 'C34.5 H46.5 F12 N7 Ti'
_chemical_formula_weight 835.19
_chemical_name_systematic
;

?

;
_space_group_IT_number 14
_symmetry_cell_setting monoclinic
_symmetry_space_group_name_Hall '-P 2ybc'
_symmetry_space_group_name_H-M 'P 1 21/c 1'
_atom_sites_solution_hydrogens geom
_atom_sites_solution_primary direct
_atom_sites_solution_secondary difmap
_audit_creation_method SHELXL-97
_cell_angle_alpha 90.00
_cell_angle_beta 96.545(3)
_cell_angle_gamma 90.00
_cell_formula_units_Z 4
_cell_length_a 15.809(3)
_cell_length_b 17.337(3)
_cell_length_c 14.513(3)
_cell_measurement_temperature 446(2)
_cell_volume 3951.8(13)
_computing_cell_refinement 'APEX2 (BRUKER, V2.1-0, 2007)'
_computing_data_collection 'COSMO (BRUKER, V1.56, 2007)'
_computing_data_reduction 'SAINT (BRUKER, V7.34A, 2007)'
_computing_molecular_graphics 'SHELXTL (BRUKER, 2000, V6.14)'
_computing_publication_material 'XCIF (Sheldrick and BRUKER, V6.14, 2001,)'
_computing_structure_refinement 'BRUKER, SHELXL-97, V6.14)'
_computing_structure_solution 'BRUKER, SHELXS-90, V6.14)'
_diffrn_ambient_temperature 446(2)
_diffrn_detector_area_resol_mean 836.6
_diffrn_measured_fraction_theta_full 0.999
_diffrn_measured_fraction_theta_max 0.999
_diffrn_measurement_device_type 'CCD area detector'
_diffrn_measurement_method '\w,and/f 0.5 deg'
_diffrn_radiation_monochromator graphite
_diffrn_radiation_source 'fine-focus sealed tube'
_diffrn_radiation_type MoK\a
_diffrn_radiation_wavelength 0.71073
_diffrn_reflns_av_R_equivalents 0.0787
_diffrn_reflns_av_sigmaI/netI 0.0570
_diffrn_reflns_limit_h_max 17
_diffrn_reflns_limit_h_min -17
_diffrn_reflns_limit_k_max 19
_diffrn_reflns_limit_k_min -19
_diffrn_reflns_limit_l_max 16
_diffrn_reflns_limit_l_min -16
_diffrn_reflns_number 33477
_diffrn_reflns_theta_full 23.30
_diffrn_reflns_theta_max 23.30
_diffrn_reflns_theta_min 1.30
_exptl_absorpt_coefficient_mu 0.308
_exptl_absorpt_correction_T_max 0.8010
_exptl_absorpt_correction_T_min 0.7087
_exptl_absorpt_correction_type multi-scan
_exptl_absorpt_process_details SADABS
_exptl_crystal_colour orange
_exptl_crystal_density_diffrn 1.404
_exptl_crystal_density_method 'not measured'
_exptl_crystal_description cube
_exptl_crystal_F_000 1730
_exptl_crystal_size_max 0.16
_exptl_crystal_size_mid 0.19
_exptl_crystal_size_min 0.25
_refine_diff_density_max 0.650
_refine_diff_density_min -0.549
_refine_diff_density_rms 0.082
_refine_ls_extinction_coef 0.0001(8)
_refine_ls_extinction_expression Fc^*^=kFc[1+0.001xFc^2^\l^3^/sin(2\q)]^-1/4^
_refine_ls_extinction_method SHELXL
_refine_ls_goodness_of_fit_ref 1.036
_refine_ls_hydrogen_treatment constr
_refine_ls_matrix_type full
_refine_ls_number_parameters 521
_refine_ls_number_reflns 5700
_refine_ls_number_restraints 15
_refine_ls_restrained_S_all 1.041
_refine_ls_R_factor_all 0.1220
_refine_ls_R_factor_gt 0.0790
_refine_ls_shift/su_max 0.008
_refine_ls_shift/su_mean 0.001
_refine_ls_structure_factor_coef Fsqd
_refine_ls_weighting_details 'calc w=1/[\s^2^(Fo^2^)+(0.1640P)^2^+5.5268P] where P=(Fo^2^+2Fc^2^)/3'
_refine_ls_weighting_scheme calc
_refine_ls_wR_factor_gt 0.2293
_refine_ls_wR_factor_ref 0.2671
_reflns_number_gt 3676
_reflns_number_total 5700
_reflns_threshold_expression >2sigma(I)
_cod_data_source_file c1dt10127g.txt
_cod_data_source_block 07001
_cod_depositor_comments
;
The following automatic conversions were performed:

'_symmetry_cell_setting' value 'Monoclinic' changed to 'monoclinic'
according to /home/saulius/struct/CIF-dictionaries/cif_core.dic
dictionary named 'cif_core.dic' version 2.4.1 from
2010-06-29.

'_exptl_absorpt_correction_type' value 'Multi-scan'
changed to 'multi-scan' according to
/home/saulius/struct/CIF-dictionaries/cif_core.dic dictionary named
'cif_core.dic' version 2.4.1 from 2010-06-29.

Automatic conversion script
Id: cif_fix_values 1715 2011-07-08 13:25:40Z adriana 
;
_cod_original_cell_volume 3952.0(12)
_cod_original_sg_symbol_H-M P2(1)/c
_cod_original_formula_sum 'C34.50 H46.50 F12 N7 Ti'
_cod_database_code 7016063

loop_
_symmetry_equiv_pos_as_xyz
'x, y, z'
'-x, y+1/2, -z+1/2'
'-x, -y, -z'
'x, -y-1/2, z-1/2'

loop_
_atom_site_label
_atom_site_type_symbol
_atom_site_fract_x
_atom_site_fract_y
_atom_site_fract_z
_atom_site_U_iso_or_equiv
_atom_site_adp_type
_atom_site_occupancy
_atom_site_symmetry_multiplicity
_atom_site_calc_flag
_atom_site_refinement_flags
_atom_site_disorder_assembly
_atom_site_disorder_group
Ti Ti 0.72295(6) 0.69483(6) 1.06153(6) 0.0318(4) Uani 1 1 d . . .
N1 N 0.7535(3) 0.6615(3) 0.9304(3) 0.0358(11) Uani 1 1 d . . .
N2 N 0.7643(3) 0.8037(3) 1.0337(3) 0.0355(11) Uani 1 1 d . . .
N3 N 0.7991(3) 0.6322(3) 1.1348(3) 0.0407(12) Uani 1 1 d . . .
N4 N 0.6147(3) 0.6501(3) 1.0400(3) 0.0409(12) Uani 1 1 d . . .
N5 N 0.6848(3) 0.7553(3) 1.1874(3) 0.0389(11) Uani 1 1 d . . .
H5A H 0.7313 0.7812 1.2140 0.047 Uiso 1 1 calc R . .
F21' F 0.9503(17) 1.0792(14) 0.737(2) 0.126(12) Uani 0.50 1 d P A 2
F22' F 0.889(2) 1.1866(14) 0.729(2) 0.137(14) Uani 0.50 1 d P A 2
F23' F 0.9605(12) 1.1494(15) 0.8504(16) 0.105(9) Uani 0.50 1 d P A 2
F131 F 0.5327(5) 0.4276(6) 0.5699(7) 0.197(4) Uani 1 1 d . . .
F132 F 0.5740(4) 0.3208(5) 0.6118(9) 0.228(6) Uani 1 1 d . . .
F133 F 0.5258(4) 0.3973(6) 0.6988(6) 0.197(4) Uani 1 1 d . . .
F151 F 0.9286(3) 0.3386(3) 0.6736(3) 0.1072(19) Uani 1 1 d . . .
F152 F 0.9406(3) 0.4347(3) 0.5857(4) 0.0920(16) Uani 1 1 d . . .
F153 F 0.8663(3) 0.3415(3) 0.5359(3) 0.1004(17) Uani 1 1 d . . .
F231 F 0.5537(5) 1.0635(5) 0.7293(8) 0.197(5) Uani 1 1 d . . .
F232 F 0.5490(5) 1.1019(7) 0.8551(6) 0.229(6) Uani 1 1 d . . .
F233 F 0.5897(4) 1.1726(4) 0.7588(7) 0.187(4) Uani 1 1 d . . .
F251 F 0.9780(14) 1.0784(15) 0.777(3) 0.147(16) Uani 0.50 1 d P A 1
F252 F 0.9427(19) 1.1847(15) 0.8310(16) 0.140(12) Uani 0.50 1 d P A 1
F253 F 0.8975(16) 1.1495(15) 0.6993(15) 0.101(8) Uani 0.50 1 d P A 1
C11' C 0.7544(4) 0.5156(3) 0.7452(4) 0.0393(14) Uani 1 1 d . . .
C11 C 0.7199(4) 0.5990(3) 0.8804(4) 0.0386(14) Uani 1 1 d . . .
H11A H 0.6709 0.5728 0.8921 0.046 Uiso 1 1 calc R . .
C12' C 0.6734(4) 0.4847(4) 0.7213(4) 0.0504(16) Uani 1 1 d . . .
H12A H 0.6267 0.5060 0.7458 0.060 Uiso 1 1 calc R . .
C12 C 0.7684(4) 0.5804(3) 0.8105(4) 0.0377(14) Uani 1 1 d . . .
C13 C 0.8356(4) 0.6352(3) 0.8169(4) 0.0393(14) Uani 1 1 d . . .
H13A H 0.8791 0.6381 0.7789 0.047 Uiso 1 1 calc R . .
C13' C 0.6621(4) 0.4221(4) 0.6609(5) 0.0607(19) Uani 1 1 d . . .
C14 C 0.8240(3) 0.6829(3) 0.8893(4) 0.0381(14) Uani 1 1 d . . .
H14A H 0.8591 0.7243 0.9083 0.046 Uiso 1 1 calc R . .
C14' C 0.7302(5) 0.3893(4) 0.6233(5) 0.0570(18) Uani 1 1 d . . .
H14B H 0.7223 0.3472 0.5835 0.068 Uiso 1 1 calc R . .
C15' C 0.8111(4) 0.4209(3) 0.6465(4) 0.0476(16) Uani 1 1 d . . .
C16' C 0.8228(4) 0.4825(3) 0.7057(4) 0.0416(14) Uani 1 1 d . . .
H16A H 0.8772 0.5028 0.7201 0.050 Uiso 1 1 calc R . .
C21 C 0.7291(4) 0.8621(3) 0.9778(4) 0.0399(14) Uani 1 1 d . . .
H21A H 0.6720 0.8648 0.9541 0.048 Uiso 1 1 calc R . .
C21' C 0.7776(3) 0.9854(3) 0.9030(4) 0.0385(14) Uani 1 1 d . . .
C22' C 0.6968(4) 1.0142(4) 0.8764(4) 0.0488(16) Uani 1 1 d . . .
H22A H 0.6498 0.9899 0.8965 0.059 Uiso 1 1 calc R . .
C22 C 0.7897(3) 0.9163(3) 0.9616(4) 0.0362(13) Uani 1 1 d . . .
C23 C 0.8665(3) 0.8896(3) 1.0110(4) 0.0393(14) Uani 1 1 d . . .
H23A H 0.9194 0.9135 1.0137 0.047 Uiso 1 1 calc R . .
C23' C 0.6850(4) 1.0790(4) 0.8199(5) 0.0586(18) Uani 1 1 d . . .
C24 C 0.8488(4) 0.8227(3) 1.0541(4) 0.0384(14) Uani 1 1 d . . .
H24A H 0.8884 0.7938 1.0919 0.046 Uiso 1 1 calc R . .
C24' C 0.7540(4) 1.1158(4) 0.7896(5) 0.0560(18) Uani 1 1 d . . .
H24B H 0.7462 1.1592 0.7519 0.067 Uiso 1 1 calc R . .
C25' C 0.8355(4) 1.0872(3) 0.8160(4) 0.0412(14) Uani 1 1 d . A .
C26' C 0.8465(3) 1.0225(3) 0.8721(4) 0.0384(14) Uani 1 1 d . . .
H26A H 0.9011 1.0036 0.8892 0.046 Uiso 1 1 calc R . .
C31 C 0.8632(4) 0.6559(4) 1.2123(4) 0.0521(16) Uani 1 1 d . . .
H31A H 0.8934 0.6112 1.2376 0.078 Uiso 1 1 calc R . .
H31B H 0.8351 0.6805 1.2597 0.078 Uiso 1 1 calc R . .
H31C H 0.9027 0.6913 1.1897 0.078 Uiso 1 1 calc R . .
C32 C 0.8035(5) 0.5490(4) 1.1135(5) 0.066(2) Uani 1 1 d . . .
H32A H 0.8454 0.5248 1.1571 0.099 Uiso 1 1 calc R . .
H32B H 0.8189 0.5425 1.0519 0.099 Uiso 1 1 calc R . .
H32C H 0.7489 0.5258 1.1175 0.099 Uiso 1 1 calc R . .
C41 C 0.5800(4) 0.5768(4) 1.0678(5) 0.063(2) Uani 1 1 d . . .
H41A H 0.5209 0.5735 1.0441 0.095 Uiso 1 1 calc R . .
H41B H 0.5856 0.5736 1.1343 0.095 Uiso 1 1 calc R . .
H41C H 0.6106 0.5350 1.0435 0.095 Uiso 1 1 calc R . .
C42 C 0.5549(4) 0.6929(4) 0.9760(4) 0.0537(17) Uani 1 1 d . . .
H42A H 0.5011 0.6667 0.9687 0.080 Uiso 1 1 calc R . .
H42B H 0.5765 0.6966 0.9169 0.080 Uiso 1 1 calc R . .
H42C H 0.5476 0.7438 1.0000 0.080 Uiso 1 1 calc R . .
C51 C 0.6588(5) 0.7008(4) 1.2579(4) 0.0582(18) Uani 1 1 d . . .
H51A H 0.6434 0.7293 1.3102 0.087 Uiso 1 1 calc R . .
H51B H 0.7053 0.6669 1.2777 0.087 Uiso 1 1 calc R . .
H51C H 0.6109 0.6710 1.2314 0.087 Uiso 1 1 calc R . .
C52 C 0.6167(4) 0.8127(4) 1.1650(5) 0.0585(18) Uani 1 1 d . . .
H52A H 0.6032 0.8368 1.2210 0.088 Uiso 1 1 calc R . .
H52B H 0.5669 0.7875 1.1350 0.088 Uiso 1 1 calc R . .
H52C H 0.6356 0.8511 1.1243 0.088 Uiso 1 1 calc R . .
C131 C 0.5758(6) 0.3903(6) 0.6386(7) 0.085(3) Uani 1 1 d . . .
C151 C 0.8859(5) 0.3842(4) 0.6118(5) 0.0557(17) Uani 1 1 d . . .
C231 C 0.5986(6) 1.1074(6) 0.7924(9) 0.095(3) Uani 1 1 d . . .
C251 C 0.9103(5) 1.1255(5) 0.7826(5) 0.0614(19) Uani 1 1 d . . .
N2SC N 0.7307(18) 0.371(2) 0.9442(18) 0.114(11) Uiso 0.25 1 d PD B 1
H2SC H 0.6956 0.3746 0.8946 0.136 Uiso 0.25 1 calc PR B 1
C1SC C 0.7046(11) 0.3577(11) 1.0398(11) 0.070(5) Uiso 0.50 1 d PD B 1
H1S1 H 0.6436 0.3568 1.0364 0.105 Uiso 0.50 1 calc PR B 1
H1S2 H 0.7265 0.3986 1.0802 0.105 Uiso 0.50 1 calc PR B 1
H1S3 H 0.7271 0.3093 1.0636 0.105 Uiso 0.50 1 calc PR B 1
C2SC C 0.8239(16) 0.376(2) 0.947(2) 0.126(12) Uiso 0.33 1 d PD B 1
H2S1 H 0.8384 0.3882 0.8860 0.189 Uiso 0.33 1 calc PR B 1
H2S2 H 0.8492 0.3279 0.9670 0.189 Uiso 0.33 1 calc PR B 1
H2S3 H 0.8448 0.4162 0.9893 0.189 Uiso 0.33 1 calc PR B 1
N2SD N 0.664(2) 0.357(2) 0.9328(17) 0.132(13) Uiso 0.25 1 d PD C 2
H2SD H 0.6274 0.3809 0.8938 0.158 Uiso 0.25 1 calc PR C 2
C1SD C 0.6774(11) 0.3816(10) 1.0270(11) 0.065(5) Uiso 0.50 1 d PD C 2
H1S4 H 0.6236 0.3928 1.0489 0.097 Uiso 0.50 1 calc PR C 2
H1S5 H 0.7123 0.4270 1.0317 0.097 Uiso 0.50 1 calc PR C 2
H1S6 H 0.7055 0.3412 1.0640 0.097 Uiso 0.50 1 calc PR C 2
C2SD C 0.713(4) 0.291(3) 0.903(3) 0.23(3) Uiso 0.33 1 d PD C 2
H2S4 H 0.6975 0.2813 0.8383 0.340 Uiso 0.33 1 calc PR C 2
H2S5 H 0.7006 0.2459 0.9381 0.340 Uiso 0.33 1 calc PR C 2
H2S6 H 0.7727 0.3021 0.9142 0.340 Uiso 0.33 1 calc PR C 2
N2SB N 0.7606(13) 0.3224(16) 0.8981(18) 0.174(10) Uiso 0.50 1 d PD D 3
H2SB H 0.8019 0.3161 0.8649 0.209 Uiso 0.50 1 calc PR D 3
C2SB C 0.6654(11) 0.3021(11) 0.8687(13) 0.087(5) Uiso 0.50 1 d PD D 3
H2S7 H 0.6602 0.2753 0.8104 0.130 Uiso 0.50 1 calc PR D 3
H2S8 H 0.6324 0.3487 0.8625 0.130 Uiso 0.50 1 calc PR D 3
H2S9 H 0.6449 0.2698 0.9151 0.130 Uiso 0.50 1 calc PR D 3
C1SB C 0.768(2) 0.355(3) 0.995(2) 0.171(18) Uiso 0.33 1 d PD D 3
H1S7 H 0.8266 0.3623 1.0172 0.257 Uiso 0.33 1 calc PR D 3
H1S8 H 0.7422 0.3199 1.0345 0.257 Uiso 0.33 1 calc PR D 3
H1S9 H 0.7386 0.4037 0.9936 0.257 Uiso 0.33 1 calc PR D 3
C1S C 0.9686(8) 0.3152(7) 0.9801(9) 0.036(3) Uiso 0.50 1 d PD E 5
H1SX H 0.9415 0.2656 0.9756 0.055 Uiso 0.50 1 calc PR E 5
H1SY H 0.9824 0.3286 1.0442 0.055 Uiso 0.50 1 calc PR E 5
H1SZ H 1.0198 0.3135 0.9504 0.055 Uiso 0.50 1 calc PR E 5
C2S C 0.9423(11) 0.4544(9) 0.9257(12) 0.075(5) Uiso 0.50 1 d PD E 5
H2SX H 0.9003 0.4853 0.8897 0.113 Uiso 0.50 1 calc PR E 5
H2SY H 0.9934 0.4532 0.8957 0.113 Uiso 0.50 1 calc PR E 5
H2SZ H 0.9546 0.4763 0.9865 0.113 Uiso 0.50 1 calc PR E 5
N1S N 0.9094(18) 0.3745(13) 0.933(2) 0.265(18) Uiso 0.50 1 d PD E 5
H1S H 0.8581 0.3628 0.9120 0.318 Uiso 0.50 1 calc PR E 5
C2SA C 0.9576(7) 0.4836(7) 0.9392(8) 0.033(3) Uiso 0.50 1 d PD F 4
H2SA H 0.9771 0.5300 0.9709 0.049 Uiso 0.50 1 calc PR F 4
H2SE H 0.8965 0.4821 0.9329 0.049 Uiso 0.50 1 calc PR F 4
H2SF H 0.9768 0.4827 0.8788 0.049 Uiso 0.50 1 calc PR F 4
C1SA C 0.966(2) 0.3376(10) 0.954(2) 0.135(11) Uiso 0.50 1 d PD F 4
H1SA H 0.9905 0.2966 0.9926 0.203 Uiso 0.50 1 calc PR F 4
H1SB H 0.9849 0.3334 0.8934 0.203 Uiso 0.50 1 calc PR F 4
H1SC H 0.9051 0.3341 0.9484 0.203 Uiso 0.50 1 calc PR F 4
N1SA N 0.9935(15) 0.4128(11) 0.9955(15) 0.161(8) Uiso 0.50 1 d PD F 4
H1SD H 1.0266 0.4167 1.0466 0.194 Uiso 0.50 1 calc PR F 4

loop_
_atom_site_aniso_label
_atom_site_aniso_U_11
_atom_site_aniso_U_22
_atom_site_aniso_U_33
_atom_site_aniso_U_23
_atom_site_aniso_U_13
_atom_site_aniso_U_12
Ti 0.0317(6) 0.0380(6) 0.0260(6) -0.0004(4) 0.0047(4) -0.0009(4)
N1 0.040(3) 0.042(3) 0.027(2) 0.000(2) 0.009(2) -0.005(2)
N2 0.034(3) 0.039(3) 0.033(3) 0.000(2) 0.004(2) -0.002(2)
N3 0.044(3) 0.042(3) 0.036(3) 0.002(2) 0.005(2) 0.003(2)
N4 0.042(3) 0.044(3) 0.038(3) -0.008(2) 0.008(2) -0.006(2)
N5 0.034(3) 0.049(3) 0.034(3) -0.005(2) 0.005(2) -0.001(2)
F21' 0.11(2) 0.109(19) 0.17(2) -0.044(18) 0.101(18) -0.043(15)
F22' 0.087(11) 0.101(14) 0.21(4) 0.110(17) -0.015(17) -0.022(12)
F23' 0.064(8) 0.15(2) 0.095(10) 0.044(14) -0.015(7) -0.068(11)
F131 0.093(5) 0.285(12) 0.199(8) 0.039(8) -0.053(5) -0.062(6)
F132 0.090(5) 0.144(7) 0.444(16) -0.166(9) -0.001(7) -0.041(4)
F133 0.104(5) 0.293(11) 0.206(8) -0.122(8) 0.070(6) -0.121(6)
F151 0.119(4) 0.118(4) 0.090(3) 0.028(3) 0.034(3) 0.068(4)
F152 0.085(3) 0.075(3) 0.127(4) -0.007(3) 0.063(3) 0.004(3)
F153 0.105(4) 0.112(4) 0.089(3) -0.049(3) 0.032(3) 0.019(3)
F231 0.089(5) 0.179(8) 0.301(12) -0.034(8) -0.077(7) 0.051(5)
F232 0.136(6) 0.370(14) 0.198(8) 0.158(10) 0.090(6) 0.177(8)
F233 0.076(4) 0.126(5) 0.352(12) 0.126(7) -0.004(5) 0.030(4)
F251 0.051(9) 0.13(2) 0.27(3) 0.13(2) 0.078(13) 0.035(11)
F252 0.19(2) 0.121(17) 0.112(19) -0.030(13) 0.042(16) -0.111(17)
F253 0.072(10) 0.16(2) 0.075(9) 0.074(13) 0.000(6) -0.031(16)
C11' 0.043(4) 0.043(3) 0.033(3) -0.001(3) 0.008(3) 0.001(3)
C11 0.038(3) 0.047(4) 0.031(3) 0.001(3) 0.006(3) -0.009(3)
C12' 0.044(4) 0.058(4) 0.050(4) -0.009(3) 0.009(3) -0.002(3)
C12 0.040(3) 0.042(3) 0.032(3) -0.002(3) 0.008(3) 0.001(3)
C13 0.040(3) 0.041(3) 0.039(3) -0.003(3) 0.013(3) 0.002(3)
C13' 0.057(4) 0.059(4) 0.066(5) -0.017(4) 0.007(4) -0.012(3)
C14 0.035(3) 0.042(3) 0.038(3) -0.004(3) 0.006(3) -0.006(3)
C14' 0.068(5) 0.051(4) 0.053(4) -0.015(3) 0.012(3) -0.004(4)
C15' 0.063(4) 0.044(4) 0.038(3) -0.003(3) 0.016(3) 0.001(3)
C16' 0.045(3) 0.040(3) 0.041(3) -0.002(3) 0.009(3) -0.003(3)
C21 0.034(3) 0.046(4) 0.040(3) -0.001(3) 0.008(3) 0.001(3)
C21' 0.039(3) 0.040(3) 0.037(3) 0.000(3) 0.006(3) 0.001(3)
C22' 0.040(4) 0.050(4) 0.058(4) 0.006(3) 0.015(3) 0.003(3)
C22 0.038(3) 0.040(3) 0.031(3) -0.001(2) 0.009(2) 0.000(3)
C23 0.029(3) 0.047(4) 0.042(3) 0.000(3) 0.002(3) -0.008(3)
C23' 0.047(4) 0.058(4) 0.072(5) 0.019(4) 0.010(3) 0.014(3)
C24 0.037(3) 0.040(3) 0.038(3) 0.003(3) 0.003(3) 0.000(3)
C24' 0.062(5) 0.047(4) 0.059(4) 0.018(3) 0.005(3) 0.010(3)
C25' 0.046(4) 0.042(3) 0.035(3) 0.000(3) 0.004(3) -0.005(3)
C26' 0.033(3) 0.046(3) 0.036(3) 0.003(3) 0.001(2) -0.004(3)
C31 0.047(4) 0.067(4) 0.041(4) 0.009(3) 0.002(3) 0.005(3)
C32 0.079(5) 0.050(4) 0.067(5) -0.003(4) -0.004(4) 0.008(4)
C41 0.059(4) 0.064(5) 0.071(5) -0.005(4) 0.023(4) -0.023(4)
C42 0.036(3) 0.083(5) 0.041(4) 0.000(3) 0.000(3) -0.009(3)
C51 0.072(5) 0.068(5) 0.039(4) 0.002(3) 0.026(3) 0.002(4)
C52 0.051(4) 0.074(5) 0.051(4) -0.019(3) 0.008(3) 0.017(3)
C131 0.066(6) 0.093(7) 0.098(7) -0.048(6) 0.015(5) -0.020(5)
C151 0.067(5) 0.047(4) 0.055(4) -0.002(3) 0.014(4) 0.008(4)
C231 0.059(6) 0.097(7) 0.133(9) 0.050(7) 0.026(6) 0.026(5)
C251 0.062(5) 0.066(5) 0.055(5) 0.010(4) 0.001(4) -0.015(4)

loop_
_atom_type_symbol
_atom_type_description
_atom_type_scat_dispersion_real
_atom_type_scat_dispersion_imag
_atom_type_scat_source
C C 0.0033 0.0016 'International Tables Vol C Tables 4.2.6.8 and 6.1.1.4'
H H 0.0000 0.0000 'International Tables Vol C Tables 4.2.6.8 and 6.1.1.4'
N N 0.0061 0.0033 'International Tables Vol C Tables 4.2.6.8 and 6.1.1.4'
F F 0.0171 0.0103 'International Tables Vol C Tables 4.2.6.8 and 6.1.1.4'
Ti Ti 0.2776 0.4457 'International Tables Vol C Tables 4.2.6.8 and 6.1.1.4'

loop_
_geom_angle_atom_site_label_1
_geom_angle_atom_site_label_2
_geom_angle_atom_site_label_3
_geom_angle
_geom_angle_site_symmetry_1
_geom_angle_site_symmetry_3
_geom_angle_publ_flag
N3 Ti N4 111.9(2) . . ?
N3 Ti N2 116.7(2) . . ?
N4 Ti N2 130.8(2) . . ?
N3 Ti N1 99.03(19) . . ?
N4 Ti N1 92.01(19) . . ?
N2 Ti N1 87.89(18) . . ?
N3 Ti N5 91.33(18) . . ?
N4 Ti N5 90.21(18) . . ?
N2 Ti N5 81.54(17) . . ?
N1 Ti N5 167.72(18) . . ?
C11 N1 C14 105.6(4) . . ?
C11 N1 Ti 125.5(3) . . ?
C14 N1 Ti 126.9(4) . . ?
C21 N2 C24 105.6(4) . . ?
C21 N2 Ti 132.6(4) . . ?
C24 N2 Ti 120.1(4) . . ?
C32 N3 C31 112.6(5) . . ?
C32 N3 Ti 119.4(4) . . ?
C31 N3 Ti 127.8(4) . . ?
C41 N4 C42 112.6(5) . . ?
C41 N4 Ti 132.8(4) . . ?
C42 N4 Ti 114.3(4) . . ?
C52 N5 C51 109.2(5) . . ?
C52 N5 Ti 113.1(3) . . ?
C51 N5 Ti 112.6(4) . . ?
C52 N5 H5A 107.2 . . ?
C51 N5 H5A 107.2 . . ?
Ti N5 H5A 107.2 . . ?
C12' C11' C16' 118.1(5) . . ?
C12' C11' C12 121.3(5) . . ?
C16' C11' C12 120.6(5) . . ?
N1 C11 C12 111.0(5) . . ?
N1 C11 H11A 124.5 . . ?
C12 C11 H11A 124.5 . . ?
C13' C12' C11' 120.2(6) . . ?
C13' C12' H12A 119.9 . . ?
C11' C12' H12A 119.9 . . ?
C11 C12 C13 105.7(5) . . ?
C11 C12 C11' 126.7(5) . . ?
C13 C12 C11' 127.6(5) . . ?
C14 C13 C12 106.8(5) . . ?
C14 C13 H13A 126.6 . . ?
C12 C13 H13A 126.6 . . ?
C14' C13' C12' 121.3(6) . . ?
C14' C13' C131 120.1(6) . . ?
C12' C13' C131 118.6(7) . . ?
C13 C14 N1 110.9(5) . . ?
C13 C14 H14A 124.5 . . ?
N1 C14 H14A 124.5 . . ?
C13' C14' C15' 118.4(6) . . ?
C13' C14' H14B 120.8 . . ?
C15' C14' H14B 120.8 . . ?
C16' C15' C14' 120.8(6) . . ?
C16' C15' C151 119.4(6) . . ?
C14' C15' C151 119.7(6) . . ?
C15' C16' C11' 121.2(6) . . ?
C15' C16' H16A 119.4 . . ?
C11' C16' H16A 119.4 . . ?
N2 C21 C22 111.0(5) . . ?
N2 C21 H21A 124.5 . . ?
C22 C21 H21A 124.5 . . ?
C22' C21' C26' 118.5(5) . . ?
C22' C21' C22 120.8(5) . . ?
C26' C21' C22 120.7(5) . . ?
C21' C22' C23' 120.9(6) . . ?
C21' C22' H22A 119.6 . . ?
C23' C22' H22A 119.6 . . ?
C21 C22 C23 105.3(5) . . ?
C21 C22 C21' 127.3(5) . . ?
C23 C22 C21' 127.4(5) . . ?
C24 C23 C22 107.6(5) . . ?
C24 C23 H23A 126.2 . . ?
C22 C23 H23A 126.2 . . ?
C24' C23' C22' 120.3(6) . . ?
C24' C23' C231 120.4(7) . . ?
C22' C23' C231 119.4(7) . . ?
C23 C24 N2 110.4(5) . . ?
C23 C24 H24A 124.8 . . ?
N2 C24 H24A 124.8 . . ?
C23' C24' C25' 119.3(6) . . ?
C23' C24' H24B 120.3 . . ?
C25' C24' H24B 120.3 . . ?
C26' C25' C24' 119.9(6) . . ?
C26' C25' C251 120.2(6) . . ?
C24' C25' C251 119.9(6) . . ?
C21' C26' C25' 121.1(5) . . ?
C21' C26' H26A 119.5 . . ?
C25' C26' H26A 119.5 . . ?
N3 C31 H31A 109.5 . . ?
N3 C31 H31B 109.5 . . ?
H31A C31 H31B 109.5 . . ?
N3 C31 H31C 109.5 . . ?
H31A C31 H31C 109.5 . . ?
H31B C31 H31C 109.5 . . ?
N3 C32 H32A 109.5 . . ?
N3 C32 H32B 109.5 . . ?
H32A C32 H32B 109.5 . . ?
N3 C32 H32C 109.5 . . ?
H32A C32 H32C 109.5 . . ?
H32B C32 H32C 109.5 . . ?
N4 C41 H41A 109.5 . . ?
N4 C41 H41B 109.5 . . ?
H41A C41 H41B 109.5 . . ?
N4 C41 H41C 109.5 . . ?
H41A C41 H41C 109.5 . . ?
H41B C41 H41C 109.5 . . ?
N4 C42 H42A 109.5 . . ?
N4 C42 H42B 109.5 . . ?
H42A C42 H42B 109.5 . . ?
N4 C42 H42C 109.5 . . ?
H42A C42 H42C 109.5 . . ?
H42B C42 H42C 109.5 . . ?
N5 C51 H51A 109.5 . . ?
N5 C51 H51B 109.5 . . ?
H51A C51 H51B 109.5 . . ?
N5 C51 H51C 109.5 . . ?
H51A C51 H51C 109.5 . . ?
H51B C51 H51C 109.5 . . ?
N5 C52 H52A 109.5 . . ?
N5 C52 H52B 109.5 . . ?
H52A C52 H52B 109.5 . . ?
N5 C52 H52C 109.5 . . ?
H52A C52 H52C 109.5 . . ?
H52B C52 H52C 109.5 . . ?
F133 C131 F132 108.3(10) . . ?
F133 C131 F131 99.7(10) . . ?
F132 C131 F131 104.1(9) . . ?
F133 C131 C13' 116.9(8) . . ?
F132 C131 C13' 114.4(8) . . ?
F131 C131 C13' 111.7(9) . . ?
F152 C151 F151 107.0(6) . . ?
F152 C151 F153 103.3(6) . . ?
F151 C151 F153 106.3(6) . . ?
F152 C151 C15' 112.9(6) . . ?
F151 C151 C15' 113.0(6) . . ?
F153 C151 C15' 113.6(6) . . ?
F233 C231 F232 107.5(10) . . ?
F233 C231 F231 103.0(10) . . ?
F232 C231 F231 97.3(10) . . ?
F233 C231 C23' 118.4(9) . . ?
F232 C231 C23' 114.3(9) . . ?
F231 C231 C23' 113.8(9) . . ?
F253 C251 F23' 130.7(14) . . ?
F253 C251 F21' 75.1(18) . . ?
F23' C251 F21' 108.1(18) . . ?
F253 C251 F22' 35.3(15) . . ?
F23' C251 F22' 106.9(17) . . ?
F21' C251 F22' 107.9(19) . . ?
F253 C251 F252 105.3(14) . . ?
F23' C251 F252 32.3(14) . . ?
F21' C251 F252 126.2(18) . . ?
F22' C251 F252 75.6(17) . . ?
F253 C251 F251 100.4(17) . . ?
F23' C251 F251 79.3(18) . . ?
F21' C251 F251 30.1(19) . . ?
F22' C251 F251 126.2(17) . . ?
F252 C251 F251 103.9(18) . . ?
F253 C251 C25' 114.2(13) . . ?
F23' C251 C25' 110.3(11) . . ?
F21' C251 C25' 110.7(12) . . ?
F22' C251 C25' 112.8(15) . . ?
F252 C251 C25' 116.9(13) . . ?
F251 C251 C25' 114.4(12) . . ?
C1SC N2SC C2SC 111.3(18) . . ?
C1SC N2SC H2SC 124.4 . . ?
C2SC N2SC H2SC 124.4 . . ?
N2SC C1SC H1S1 109.5 . . ?
N2SC C1SC H1S2 109.5 . . ?
H1S1 C1SC H1S2 109.5 . . ?
N2SC C1SC H1S3 109.5 . . ?
H1S1 C1SC H1S3 109.5 . . ?
H1S2 C1SC H1S3 109.5 . . ?
N2SC C2SC H2S1 109.5 . . ?
N2SC C2SC H2S2 109.5 . . ?
H2S1 C2SC H2S2 109.5 . . ?
N2SC C2SC H2S3 109.5 . . ?
H2S1 C2SC H2S3 109.5 . . ?
H2S2 C2SC H2S3 109.5 . . ?
C1SD N2SD C2SD 119(2) . . ?
C1SD N2SD H2SD 120.7 . . ?
C2SD N2SD H2SD 120.7 . . ?
N2SD C1SD H1S4 109.5 . . ?
N2SD C1SD H1S5 109.5 . . ?
H1S4 C1SD H1S5 109.5 . . ?
N2SD C1SD H1S6 109.5 . . ?
H1S4 C1SD H1S6 109.5 . . ?
H1S5 C1SD H1S6 109.5 . . ?
N2SD C2SD H2S4 109.5 . . ?
N2SD C2SD H2S5 109.5 . . ?
H2S4 C2SD H2S5 109.5 . . ?
N2SD C2SD H2S6 109.5 . . ?
H2S4 C2SD H2S6 109.5 . . ?
H2S5 C2SD H2S6 109.5 . . ?
C2SB N2SB C1SB 107.8(17) . . ?
C2SB N2SB H2SB 126.1 . . ?
C1SB N2SB H2SB 126.1 . . ?
N2SB C2SB H2S7 109.5 . . ?
N2SB C2SB H2S8 109.5 . . ?
H2S7 C2SB H2S8 109.5 . . ?
N2SB C2SB H2S9 109.5 . . ?
H2S7 C2SB H2S9 109.5 . . ?
H2S8 C2SB H2S9 109.5 . . ?
N2SB C1SB H1S7 109.5 . . ?
N2SB C1SB H1S8 109.5 . . ?
H1S7 C1SB H1S8 109.5 . . ?
N2SB C1SB H1S9 109.5 . . ?
H1S7 C1SB H1S9 109.5 . . ?
H1S8 C1SB H1S9 109.5 . . ?
N1S C1S H1SX 109.5 . . ?
N1S C1S H1SY 109.5 . . ?
H1SX C1S H1SY 109.5 . . ?
N1S C1S H1SZ 109.5 . . ?
H1SX C1S H1SZ 109.5 . . ?
H1SY C1S H1SZ 109.5 . . ?
N1S C2S H2SX 109.5 . . ?
N1S C2S H2SY 109.5 . . ?
H2SX C2S H2SY 109.5 . . ?
N1S C2S H2SZ 109.5 . . ?
H2SX C2S H2SZ 109.5 . . ?
H2SY C2S H2SZ 109.5 . . ?
C1S N1S C2S 117.8(19) . . ?
C1S N1S H1S 121.1 . . ?
C2S N1S H1S 121.1 . . ?
N1SA C2SA H2SA 109.5 . . ?
N1SA C2SA H2SE 109.5 . . ?
H2SA C2SA H2SE 109.5 . . ?
N1SA C2SA H2SF 109.5 . . ?
H2SA C2SA H2SF 109.5 . . ?
H2SE C2SA H2SF 109.5 . . ?
N1SA C1SA H1SA 109.5 . . ?
N1SA C1SA H1SB 109.5 . . ?
H1SA C1SA H1SB 109.5 . . ?
N1SA C1SA H1SC 109.5 . . ?
H1SA C1SA H1SC 109.5 . . ?
H1SB C1SA H1SC 109.5 . . ?
C1SA N1SA C2SA 114.2(16) . . ?
C1SA N1SA H1SD 122.9 . . ?
C2SA N1SA H1SD 122.9 . . ?

loop_
_geom_bond_atom_site_label_1
_geom_bond_atom_site_label_2
_geom_bond_distance
_geom_bond_site_symmetry_2
_geom_bond_publ_flag
Ti N3 1.862(5) . ?
Ti N4 1.873(5) . ?
Ti N2 2.053(5) . ?
Ti N1 2.098(4) . ?
Ti N5 2.248(4) . ?
N1 C11 1.376(7) . ?
N1 C14 1.373(7) . ?
N2 C21 1.374(7) . ?
N2 C24 1.375(7) . ?
N3 C32 1.478(8) . ?
N3 C31 1.484(7) . ?
N4 C41 1.460(8) . ?
N4 C42 1.451(8) . ?
N5 C52 1.476(7) . ?
N5 C51 1.484(7) . ?
N5 H5A 0.9100 . ?
F21' C251 1.26(2) . ?
F22' C251 1.34(2) . ?
F23' C251 1.26(2) . ?
F131 C131 1.312(12) . ?
F132 C131 1.265(10) . ?
F133 C131 1.249(10) . ?
F151 C151 1.322(8) . ?
F152 C151 1.316(8) . ?
F153 C151 1.334(8) . ?
F231 C231 1.332(13) . ?
F232 C231 1.270(11) . ?
F233 C231 1.234(10) . ?
F251 C251 1.36(2) . ?
F252 C251 1.31(2) . ?
F253 C251 1.27(2) . ?
C11' C12' 1.395(8) . ?
C11' C16' 1.403(8) . ?
C11' C12 1.471(8) . ?
C11 C12 1.377(7) . ?
C11 H11A 0.9300 . ?
C12' C13' 1.394(9) . ?
C12' H12A 0.9300 . ?
C12 C13 1.420(8) . ?
C13 C14 1.366(8) . ?
C13 H13A 0.9300 . ?
C13' C14' 1.383(9) . ?
C13' C131 1.473(11) . ?
C14 H14A 0.9300 . ?
C14' C15' 1.397(9) . ?
C14' H14B 0.9300 . ?
C15' C16' 1.371(8) . ?
C15' C151 1.482(9) . ?
C16' H16A 0.9300 . ?
C21 C22 1.381(8) . ?
C21 H21A 0.9300 . ?
C21' C22' 1.384(8) . ?
C21' C26' 1.383(8) . ?
C21' C22 1.470(8) . ?
C22' C23' 1.390(9) . ?
C22' H22A 0.9300 . ?
C22 C23 1.414(8) . ?
C23 C24 1.362(8) . ?
C23 H23A 0.9300 . ?
C23' C24' 1.377(9) . ?
C23' C231 1.464(11) . ?
C24 H24A 0.9300 . ?
C24' C25' 1.393(9) . ?
C24' H24B 0.9300 . ?
C25' C26' 1.387(8) . ?
C25' C251 1.484(9) . ?
C26' H26A 0.9300 . ?
C31 H31A 0.9600 . ?
C31 H31B 0.9600 . ?
C31 H31C 0.9600 . ?
C32 H32A 0.9600 . ?
C32 H32B 0.9600 . ?
C32 H32C 0.9600 . ?
C41 H41A 0.9600 . ?
C41 H41B 0.9600 . ?
C41 H41C 0.9600 . ?
C42 H42A 0.9600 . ?
C42 H42B 0.9600 . ?
C42 H42C 0.9600 . ?
C51 H51A 0.9600 . ?
C51 H51B 0.9600 . ?
C51 H51C 0.9600 . ?
C52 H52A 0.9600 . ?
C52 H52B 0.9600 . ?
C52 H52C 0.9600 . ?
N2SC C1SC 1.509(19) . ?
N2SC C2SC 1.473(19) . ?
N2SC H2SC 0.8600 . ?
C1SC H1S1 0.9600 . ?
C1SC H1S2 0.9600 . ?
C1SC H1S3 0.9600 . ?
C2SC H2S1 0.9600 . ?
C2SC H2S2 0.9600 . ?
C2SC H2S3 0.9600 . ?
N2SD C1SD 1.422(19) . ?
N2SD C2SD 1.49(2) . ?
N2SD H2SD 0.8600 . ?
C1SD H1S4 0.9600 . ?
C1SD H1S5 0.9600 . ?
C1SD H1S6 0.9600 . ?
C2SD H2S4 0.9600 . ?
C2SD H2S5 0.9600 . ?
C2SD H2S6 0.9600 . ?
N2SB C2SB 1.558(18) . ?
N2SB C1SB 1.502(19) . ?
N2SB H2SB 0.8600 . ?
C2SB H2S7 0.9600 . ?
C2SB H2S8 0.9600 . ?
C2SB H2S9 0.9600 . ?
C1SB H1S7 0.9600 . ?
C1SB H1S8 0.9600 . ?
C1SB H1S9 0.9600 . ?
C1S N1S 1.499(19) . ?
C1S H1SX 0.9600 . ?
C1S H1SY 0.9600 . ?
C1S H1SZ 0.9600 . ?
C2S N1S 1.489(18) . ?
C2S H2SX 0.9600 . ?
C2S H2SY 0.9600 . ?
C2S H2SZ 0.9600 . ?
N1S H1S 0.8600 . ?
C2SA N1SA 1.547(16) . ?
C2SA H2SA 0.9600 . ?
C2SA H2SE 0.9600 . ?
C2SA H2SF 0.9600 . ?
C1SA N1SA 1.481(17) . ?
C1SA H1SA 0.9600 . ?
C1SA H1SB 0.9600 . ?
C1SA H1SC 0.9600 . ?
N1SA H1SD 0.8600 . ?

loop_
_geom_torsion_atom_site_label_1
_geom_torsion_atom_site_label_2
_geom_torsion_atom_site_label_3
_geom_torsion_atom_site_label_4
_geom_torsion
_geom_torsion_site_symmetry_1
_geom_torsion_site_symmetry_2
_geom_torsion_site_symmetry_3
_geom_torsion_site_symmetry_4
_geom_torsion_publ_flag
N3 Ti N1 C11 85.5(5) . . . . ?
N4 Ti N1 C11 -27.0(5) . . . . ?
N2 Ti N1 C11 -157.8(5) . . . . ?
N5 Ti N1 C11 -127.3(8) . . . . ?
N3 Ti N1 C14 -75.9(5) . . . . ?
N4 Ti N1 C14 171.5(5) . . . . ?
N2 Ti N1 C14 40.8(5) . . . . ?
N5 Ti N1 C14 71.3(10) . . . . ?
N3 Ti N2 C21 174.3(5) . . . . ?
N4 Ti N2 C21 -15.6(6) . . . . ?
N1 Ti N2 C21 75.2(5) . . . . ?
N5 Ti N2 C21 -98.5(5) . . . . ?
N3 Ti N2 C24 11.6(5) . . . . ?
N4 Ti N2 C24 -178.3(4) . . . . ?
N1 Ti N2 C24 -87.4(4) . . . . ?
N5 Ti N2 C24 98.8(4) . . . . ?
N4 Ti N3 C32 46.3(5) . . . . ?
N2 Ti N3 C32 -141.7(5) . . . . ?
N1 Ti N3 C32 -49.5(5) . . . . ?
N5 Ti N3 C32 137.1(5) . . . . ?
N4 Ti N3 C31 -138.1(5) . . . . ?
N2 Ti N3 C31 33.8(5) . . . . ?
N1 Ti N3 C31 126.0(5) . . . . ?
N5 Ti N3 C31 -47.4(5) . . . . ?
N3 Ti N4 C41 -1.2(6) . . . . ?
N2 Ti N4 C41 -171.6(5) . . . . ?
N1 Ti N4 C41 99.4(5) . . . . ?
N5 Ti N4 C41 -92.7(5) . . . . ?
N3 Ti N4 C42 -174.4(4) . . . . ?
N2 Ti N4 C42 15.1(5) . . . . ?
N1 Ti N4 C42 -73.8(4) . . . . ?
N5 Ti N4 C42 94.1(4) . . . . ?
N3 Ti N5 C52 -176.9(4) . . . . ?
N4 Ti N5 C52 -65.0(4) . . . . ?
N2 Ti N5 C52 66.3(4) . . . . ?
N1 Ti N5 C52 35.5(10) . . . . ?
N3 Ti N5 C51 -52.5(4) . . . . ?
N4 Ti N5 C51 59.5(4) . . . . ?
N2 Ti N5 C51 -169.2(4) . . . . ?
N1 Ti N5 C51 159.9(8) . . . . ?
C14 N1 C11 C12 1.0(6) . . . . ?
Ti N1 C11 C12 -163.7(4) . . . . ?
C16' C11' C12' C13' 0.8(9) . . . . ?
C12 C11' C12' C13' -178.5(6) . . . . ?
N1 C11 C12 C13 -0.7(6) . . . . ?
N1 C11 C12 C11' 177.5(5) . . . . ?
C12' C11' C12 C11 26.9(9) . . . . ?
C16' C11' C12 C11 -152.4(6) . . . . ?
C12' C11' C12 C13 -155.2(6) . . . . ?
C16' C11' C12 C13 25.5(9) . . . . ?
C11 C12 C13 C14 0.2(6) . . . . ?
C11' C12 C13 C14 -178.1(5) . . . . ?
C11' C12' C13' C14' -0.1(11) . . . . ?
C11' C12' C13' C131 179.0(8) . . . . ?
C12 C13 C14 N1 0.4(7) . . . . ?
C11 N1 C14 C13 -0.9(6) . . . . ?
Ti N1 C14 C13 163.5(4) . . . . ?
C12' C13' C14' C15' -0.6(11) . . . . ?
C131 C13' C14' C15' -179.7(8) . . . . ?
C13' C14' C15' C16' 0.5(10) . . . . ?
C13' C14' C15' C151 176.4(6) . . . . ?
C14' C15' C16' C11' 0.3(9) . . . . ?
C151 C15' C16' C11' -175.7(6) . . . . ?
C12' C11' C16' C15' -1.0(9) . . . . ?
C12 C11' C16' C15' 178.3(5) . . . . ?
C24 N2 C21 C22 1.0(6) . . . . ?
Ti N2 C21 C22 -163.5(4) . . . . ?
C26' C21' C22' C23' -0.1(9) . . . . ?
C22 C21' C22' C23' -179.1(6) . . . . ?
N2 C21 C22 C23 -0.4(6) . . . . ?
N2 C21 C22 C21' 177.8(5) . . . . ?
C22' C21' C22 C21 17.3(9) . . . . ?
C26' C21' C22 C21 -161.7(6) . . . . ?
C22' C21' C22 C23 -164.9(6) . . . . ?
C26' C21' C22 C23 16.1(9) . . . . ?
C21 C22 C23 C24 -0.4(6) . . . . ?
C21' C22 C23 C24 -178.5(5) . . . . ?
C21' C22' C23' C24' -0.1(11) . . . . ?
C21' C22' C23' C231 179.4(8) . . . . ?
C22 C23 C24 N2 1.0(6) . . . . ?
C21 N2 C24 C23 -1.2(6) . . . . ?
Ti N2 C24 C23 165.6(4) . . . . ?
C22' C23' C24' C25' 0.1(11) . . . . ?
C231 C23' C24' C25' -179.4(8) . . . . ?
C23' C24' C25' C26' 0.0(10) . . . . ?
C23' C24' C25' C251 179.1(7) . . . . ?
C22' C21' C26' C25' 0.2(9) . . . . ?
C22 C21' C26' C25' 179.3(5) . . . . ?
C24' C25' C26' C21' -0.2(9) . . . . ?
C251 C25' C26' C21' -179.2(6) . . . . ?
C14' C13' C131 F133 150.5(10) . . . . ?
C12' C13' C131 F133 -28.5(14) . . . . ?
C14' C13' C131 F132 22.5(15) . . . . ?
C12' C13' C131 F132 -156.6(10) . . . . ?
C14' C13' C131 F131 -95.5(11) . . . . ?
C12' C13' C131 F131 85.4(11) . . . . ?
C16' C15' C151 F152 -44.1(9) . . . . ?
C14' C15' C151 F152 139.9(6) . . . . ?
C16' C15' C151 F151 77.5(8) . . . . ?
C14' C15' C151 F151 -98.5(8) . . . . ?
C16' C15' C151 F153 -161.2(6) . . . . ?
C14' C15' C151 F153 22.8(9) . . . . ?
C24' C23' C231 F233 -15.0(16) . . . . ?
C22' C23' C231 F233 165.5(10) . . . . ?
C24' C23' C231 F232 -143.3(11) . . . . ?
C22' C23' C231 F232 37.2(15) . . . . ?
C24' C23' C231 F231 106.2(11) . . . . ?
C22' C23' C231 F231 -73.3(12) . . . . ?
C26' C25' C251 F253 140.9(15) . . . . ?
C24' C25' C251 F253 -38.1(17) . . . . ?
C26' C25' C251 F23' -61.1(17) . . . . ?
C24' C25' C251 F23' 119.9(16) . . . . ?
C26' C25' C251 F21' 58.5(19) . . . . ?
C24' C25' C251 F21' -120.5(18) . . . . ?
C26' C25' C251 F22' 179.5(16) . . . . ?
C24' C25' C251 F22' 0.5(18) . . . . ?
C26' C25' C251 F252 -95.6(18) . . . . ?
C24' C25' C251 F252 85.4(18) . . . . ?
C26' C25' C251 F251 26(2) . . . . ?
C24' C25' C251 F251 -153(2) . . . . ?
